data_1571044
loop_
_publ_author_name
'Kn&#xfc;pfer, Christian'
'Klerner, Lukas'
'Mai, Jonathan'
'Langer, Jens'
'Harder, Sjoerd'

_publ_section_title
;
 s-Block metal complexes of superbulky
 (<sup><i>t</i></sup>Bu<sub>3</sub>Si)<sub>2</sub>N<sup>-</sup>: a new
 weakly coordinating anion?
;
_journal_issue 12
_journal_name_full 'Chemical science'
_journal_page_first 4386
_journal_page_last 4395
_journal_paper_doi 10.1039/d3sc06896j
_journal_volume 15
_journal_year 2024
_chemical_formula_moiety 'C24 H54 N Si2, C13 H31 Li N3 O'
_chemical_formula_sum 'C37 H85 Li N4 O Si2'
_chemical_formula_weight 665.20
_space_group_crystal_system monoclinic
_space_group_IT_number 14
_space_group_name_Hall '-P 2ybc'
_space_group_name_H-M_alt 'P 1 21/c 1'
_atom_sites_solution_hydrogens geom
_atom_sites_solution_primary dual
_audit_creation_date 2023-12-18
_audit_creation_method
;
Olex2 1.5
(compiled 2023.08.24 svn.re1ec1418 for OlexSys, GUI svn.r6817)
;
_audit_update_record
;
2023-12-22 deposited with the CCDC.	2024-02-20 downloaded from the CCDC.
;
_cell_angle_alpha 90
_cell_angle_beta 96.5480(10)
_cell_angle_gamma 90
_cell_formula_units_Z 4
_cell_length_a 9.03040(10)
_cell_length_b 26.9733(3)
_cell_length_c 17.9436(2)
_cell_measurement_reflns_used 10621
_cell_measurement_temperature 100.0(6)
_cell_measurement_theta_max 75.5760
_cell_measurement_theta_min 2.9520
_cell_volume 4342.19(8)
_computing_cell_refinement 'CrysAlisPro 1.171.40.84a (Rigaku OD, 2020)'
_computing_data_collection 'CrysAlisPro 1.171.40.84a (Rigaku OD, 2020)'
_computing_data_reduction 'CrysAlisPro 1.171.40.84a (Rigaku OD, 2020)'
_computing_molecular_graphics 'Olex2 1.5 (Dolomanov et al., 2009)'
_computing_publication_material 'Olex2 1.5 (Dolomanov et al., 2009)'
_computing_structure_refinement 'SHELXL 2018/3 (Sheldrick, 2015)'
_computing_structure_solution 'SHELXT 2018/2 (Sheldrick, 2018)'
_diffrn_ambient_environment N~2~
_diffrn_ambient_temperature 100.0(6)
_diffrn_detector 'CCD plate'
_diffrn_detector_area_resol_mean 5.2903
_diffrn_detector_type AtlasS2
_diffrn_measured_fraction_theta_full 0.998
_diffrn_measured_fraction_theta_max 0.963
_diffrn_measurement_details
;
List of Runs (angles in degrees, time in seconds):

  # Type    Start    End  Width  t~exp~   \w     \q     \k     \f   Frames
#--------------------------------------------------------------------------
  1  \w   -129.00  44.00   1.00    1.50    --  -41.69   0.00 120.00  173
  2  \w     32.00  77.00   1.00    1.50    --   41.69-125.00  90.00   45
  3  \w     41.00 139.00   1.00    6.00    --  111.00 -61.00 120.00   98
  4  \w    110.00 137.00   1.00    6.00    --  111.00 -77.00   0.00   27
  5  \w     82.00 172.00   1.00    6.00    --  111.00  61.00 -90.00   90
  6  \w     38.00 108.00   1.00    6.00    --  111.00-111.00  90.00   70
  7  \w     35.00  83.00   1.00    6.00    --  111.00 -77.00   0.00   48
  8  \w    115.00 175.00   1.00    6.00    --  111.00  77.00 150.00   60
;
_diffrn_measurement_device 'four-circle diffractometer'
_diffrn_measurement_device_type 'SuperNova, Dual, Cu at home/near, AtlasS2'
_diffrn_measurement_method '\w scans'
_diffrn_orient_matrix_type 'CrysAlisPro convention (1999,Acta A55,543-557)'
_diffrn_orient_matrix_UB_11 0.0123732000
_diffrn_orient_matrix_UB_12 -0.0309891000
_diffrn_orient_matrix_UB_13 -0.0712243000
_diffrn_orient_matrix_UB_21 0.1710851000
_diffrn_orient_matrix_UB_22 0.0037160000
_diffrn_orient_matrix_UB_23 0.0136200000
_diffrn_orient_matrix_UB_31 0.0051760000
_diffrn_orient_matrix_UB_32 -0.0478388000
_diffrn_orient_matrix_UB_33 0.0470943000
_diffrn_radiation_monochromator mirror
_diffrn_radiation_probe x-ray
_diffrn_radiation_type 'Cu K\a'
_diffrn_radiation_wavelength 1.54184
_diffrn_reflns_av_R_equivalents 0.0171
_diffrn_reflns_av_unetI/netI 0.0231
_diffrn_reflns_Laue_measured_fraction_full 0.998
_diffrn_reflns_Laue_measured_fraction_max 0.963
_diffrn_reflns_limit_h_max 11
_diffrn_reflns_limit_h_min -9
_diffrn_reflns_limit_k_max 20
_diffrn_reflns_limit_k_min -33
_diffrn_reflns_limit_l_max 22
_diffrn_reflns_limit_l_min -21
_diffrn_reflns_number 15845
_diffrn_reflns_point_group_measured_fraction_full 0.998
_diffrn_reflns_point_group_measured_fraction_max 0.963
_diffrn_reflns_theta_full 67.684
_diffrn_reflns_theta_max 75.767
_diffrn_reflns_theta_min 2.971
_diffrn_source 'micro-focus sealed X-ray tube'
_diffrn_source_type 'SuperNova (Cu) X-ray Source'
_exptl_absorpt_coefficient_mu 0.951
_exptl_absorpt_correction_T_max 1.000
_exptl_absorpt_correction_T_min 0.591
_exptl_absorpt_correction_type gaussian
_exptl_absorpt_process_details
;
CrysAlisPro 1.171.40.84a (Rigaku Oxford Diffraction, 2020)
Numerical absorption correction based on gaussian integration over
a multifaceted crystal model
Empirical absorption correction using spherical harmonics,
implemented in SCALE3 ABSPACK scaling algorithm.
;
_exptl_crystal_colour 'clear colourless'
_exptl_crystal_colour_lustre clear
_exptl_crystal_colour_primary colourless
_exptl_crystal_density_diffrn 1.018
_exptl_crystal_description block
_exptl_crystal_F_000 1496
_exptl_crystal_size_max 0.339
_exptl_crystal_size_mid 0.275
_exptl_crystal_size_min 0.239
_refine_diff_density_max 0.536
_refine_diff_density_min -0.254
_refine_diff_density_rms 0.044
_refine_ls_extinction_method none
_refine_ls_goodness_of_fit_ref 1.041
_refine_ls_hydrogen_treatment constr
_refine_ls_matrix_type full
_refine_ls_number_parameters 570
_refine_ls_number_reflns 8713
_refine_ls_number_restraints 1551
_refine_ls_restrained_S_all 0.975
_refine_ls_R_factor_all 0.0414
_refine_ls_R_factor_gt 0.0390
_refine_ls_shift/su_max 0.001
_refine_ls_shift/su_mean 0.000
_refine_ls_structure_factor_coef Fsqd
_refine_ls_weighting_details 'w=1/[\s^2^(Fo^2^)+(0.0576P)^2^+1.5762P] where P=(Fo^2^+2Fc^2^)/3'
_refine_ls_weighting_scheme calc
_refine_ls_wR_factor_gt 0.1053
_refine_ls_wR_factor_ref 0.1077
_reflns_Friedel_coverage 0.000
_reflns_number_gt 8141
_reflns_number_total 8713
_reflns_threshold_expression 'I > 2\s(I)'
_cod_data_source_file d3sc06896j2.cif
_cod_data_source_block hasj211125a
_cod_depositor_comments 'Adding full bibliography for 1571041--1571052.cif.'
_cod_original_cell_volume 4342.18(8)
_cod_database_code 1571044
_shelx_shelxl_version_number 2018/3
_chemical_oxdiff_formula C37H85LiN4OSi2
_shelx_space_group_comment
;
The symmetry employed for this shelxl refinement is uniquely defined
by the following loop, which should always be used as a source of
symmetry information in preference to the above space-group names.
They are only intended as comments.
;
_olex2_refinement_description
;
1. Fixed Uiso
 At 1.2 times of:
  All C(H,H) groups
 At 1.5 times of:
  All C(H,H,H) groups
2. Restrained distances
 N2-C25 \\sim N2-C26A \\sim N2-C26 \\sim N3A-C29A \\sim N4-C33 \\sim N4-C32
\\sim N4A-C32A \\sim N4A-C33A
 \\sim N3-C29
 with sigma of 0.02
 C33A-C32A \\sim C32-C33
 with sigma of 0.02
 N3A-C30A \\sim N4-C31 \\sim N3-C30 \\sim N4A-C31A \\sim N3-C28 \\sim N2-C27
\\sim N2-C27A \\sim N3A-C28A
 with sigma of 0.02
 C31-C30 \\sim C30A-C31A \\sim C27A-C28A \\sim C28-C27
 with sigma of 0.02
 C34-C35 \\sim C35A-C34A \\sim C37A-C36A \\sim C36-C37
 with sigma of 0.02
 O1-C34A \\sim O1-C34 \\sim O1-C37A \\sim O1-C37
 with sigma of 0.02
 C35-C36 \\sim C36A-C35A
 with sigma of 0.02
 C34A-C36A \\sim C35A-C37A \\sim C34-C36 \\sim C35-C37
 with sigma of 0.02
 N3-Li1 \\sim N4A-Li1A \\sim N2-Li1A \\sim N2-Li1 \\sim N4-Li1 \\sim N3A-Li1A
 with sigma of 0.02
3. Uiso/Uaniso restraints and constraints
N2 \\sim N3 \\sim N4 \\sim C26 \\sim C27 \\sim C28 \\sim C29 \\sim C30 \\sim
C31 \\sim C32 \\sim C33 \\sim Li1 \\sim Li1 \\sim N3A \\sim N4A \\sim C26A
\\sim C27A \\sim C28A \\sim C29A \\sim C30A \\sim C31A \\sim C32A \\sim C33A
\\sim Li1A: within 4A with sigma of 0.02 and sigma for terminal atoms of 0.04
within 4A
O1 \\sim C34 \\sim C35 \\sim C36 \\sim C37 \\sim C34A \\sim C35A \\sim C36A
\\sim C37A: within 4A with sigma of 0.02 and sigma for terminal atoms of 0.04
within 4A
4. Rigid body (RIGU) restrains
 O1, C34, C35, C36, C37
 with sigma for 1-2 distances of 0.004 and sigma for 1-3 distances of 0.004
 O1, C34A, C35A, C36A, C37A
 with sigma for 1-2 distances of 0.004 and sigma for 1-3 distances of 0.004
5. Others
 Sof(N3A)=Sof(N4A)=Sof(C26A)=Sof(H26d)=Sof(H26e)=Sof(H26f)=Sof(C27A)=Sof(H27c)=
 Sof(H27d)=Sof(C28A)=Sof(H28c)=Sof(H28d)=Sof(C29A)=Sof(H29d)=Sof(H29e)=
 Sof(H29f)=Sof(C30A)=Sof(H30c)=Sof(H30d)=Sof(C31A)=Sof(H31c)=Sof(H31d)=
 Sof(C32A)=Sof(H32d)=Sof(H32e)=Sof(H32f)=Sof(C33A)=Sof(H33d)=Sof(H33e)=
 Sof(H33f)=Sof(Li1A)=1-FVAR(1)
 Sof(N3)=Sof(N4)=Sof(C26)=Sof(H26a)=Sof(H26b)=Sof(H26c)=Sof(C27)=Sof(H27a)=
 Sof(H27b)=Sof(C28)=Sof(H28a)=Sof(H28b)=Sof(C29)=Sof(H29a)=Sof(H29b)=Sof(H29c)=
 Sof(C30)=Sof(H30a)=Sof(H30b)=Sof(C31)=Sof(H31a)=Sof(H31b)=Sof(C32)=Sof(H32a)=
 Sof(H32b)=Sof(H32c)=Sof(C33)=Sof(H33a)=Sof(H33b)=Sof(H33c)=Sof(Li1)=FVAR(1)
 Sof(C34A)=Sof(H34c)=Sof(H34d)=Sof(C35A)=Sof(H35c)=Sof(H35d)=Sof(C36A)=
 Sof(H36c)=Sof(H36d)=Sof(C37A)=Sof(H37c)=Sof(H37d)=1-FVAR(2)
 Sof(C34)=Sof(H34a)=Sof(H34b)=Sof(C35)=Sof(H35a)=Sof(H35b)=Sof(C36)=Sof(H36a)=
 Sof(H36b)=Sof(C37)=Sof(H37a)=Sof(H37b)=FVAR(2)
6.a Secondary CH2 refined with riding coordinates:
 C27(H27a,H27b), C28(H28a,H28b), C30(H30a,H30b), C31(H31a,H31b), C34(H34a,
 H34b), C35(H35a,H35b), C36(H36a,H36b), C37(H37a,H37b), C27A(H27c,H27d),
 C28A(H28c,H28d), C30A(H30c,H30d), C31A(H31c,H31d), C34A(H34c,H34d), C35A(H35c,
 H35d), C36A(H36c,H36d), C37A(H37c,H37d)
6.b Idealised Me refined as rotating group:
 C2(H2a,H2b,H2c), C3(H3a,H3b,H3c), C4(H4a,H4b,H4c), C6(H6a,H6b,H6c), C7(H7a,
 H7b,H7c), C8(H8a,H8b,H8c), C10(H10a,H10b,H10c), C11(H11a,H11b,H11c), C12(H12a,
 H12b,H12c), C14(H14a,H14b,H14c), C15(H15a,H15b,H15c), C16(H16a,H16b,H16c),
 C18(H18a,H18b,H18c), C19(H19a,H19b,H19c), C20(H20a,H20b,H20c), C22(H22a,H22b,
 H22c), C23(H23a,H23b,H23c), C24(H24a,H24b,H24c), C25(H25a,H25b,H25c), C26(H26a,
 H26b,H26c), C29(H29a,H29b,H29c), C32(H32a,H32b,H32c), C33(H33a,H33b,H33c),
 C26A(H26d,H26e,H26f), C29A(H29d,H29e,H29f), C32A(H32d,H32e,H32f), C33A(H33d,
 H33e,H33f)
;
_olex2_date_sample_data_collection 2021-11-25
_olex2_submission_special_instructions 'No special instructions were received'
_oxdiff_exptl_absorpt_empirical_details
;
Empirical correction (ABSPACK) includes:
- Absorption correction using spherical harmonics
- Frame scaling
;
_oxdiff_exptl_absorpt_empirical_full_max 1.219
_oxdiff_exptl_absorpt_empirical_full_min 0.883

loop_
_space_group_symop_operation_xyz
'x, y, z'
'-x, y+1/2, -z+1/2'
'-x, -y, -z'
'x, -y-1/2, z-1/2'

loop_
_atom_site_label
_atom_site_type_symbol
_atom_site_fract_x
_atom_site_fract_y
_atom_site_fract_z
_atom_site_U_iso_or_equiv
_atom_site_adp_type
_atom_site_occupancy
_atom_site_site_symmetry_order
_atom_site_calc_flag
_atom_site_refinement_flags_posn
_atom_site_refinement_flags_adp
_atom_site_refinement_flags_occupancy
_atom_site_disorder_assembly
_atom_site_disorder_group
Si1 Si 0.51463(3) 0.61005(2) 0.83413(2) 0.01530(9) Uani 1 1 d . . . . .
Si2 Si 0.53392(3) 0.64486(2) 0.65938(2) 0.01482(9) Uani 1 1 d . . . . .
N1 N 0.52560(11) 0.62790(4) 0.74702(5) 0.0167(2) Uani 1 1 d . . . . .
C1 C 0.30844(14) 0.59286(5) 0.85021(7) 0.0207(2) Uani 1 1 d . . . . .
C2 C 0.28999(16) 0.56228(5) 0.92106(7) 0.0282(3) Uani 1 1 d . . . . .
H2A H 0.340459 0.530285 0.918176 0.042 Uiso 1 1 calc R U . . .
H2B H 0.183751 0.556722 0.924543 0.042 Uiso 1 1 calc R U . . .
H2C H 0.334014 0.580362 0.965526 0.042 Uiso 1 1 calc R U . . .
C3 C 0.23488(14) 0.56281(5) 0.78295(7) 0.0245(3) Uani 1 1 d . . . . .
H3A H 0.246024 0.580640 0.736332 0.037 Uiso 1 1 calc R U . . .
H3B H 0.128715 0.558349 0.787835 0.037 Uiso 1 1 calc R U . . .
H3C H 0.283089 0.530304 0.781881 0.037 Uiso 1 1 calc R U . . .
C4 C 0.21243(15) 0.63988(5) 0.85340(8) 0.0265(3) Uani 1 1 d . . . . .
H4A H 0.247436 0.658979 0.898444 0.040 Uiso 1 1 calc R U . . .
H4B H 0.108087 0.630403 0.855023 0.040 Uiso 1 1 calc R U . . .
H4C H 0.220724 0.660163 0.808748 0.040 Uiso 1 1 calc R U . . .
C5 C 0.64101(14) 0.55151(5) 0.86027(7) 0.0211(2) Uani 1 1 d . . . . .
C6 C 0.79198(15) 0.55761(5) 0.82945(8) 0.0254(3) Uani 1 1 d . . . . .
H6A H 0.775483 0.563086 0.775147 0.038 Uiso 1 1 calc R U . . .
H6B H 0.851665 0.527548 0.839931 0.038 Uiso 1 1 calc R U . . .
H6C H 0.845021 0.586092 0.853632 0.038 Uiso 1 1 calc R U . . .
C7 C 0.67291(16) 0.53991(5) 0.94452(8) 0.0283(3) Uani 1 1 d . . . . .
H7A H 0.729798 0.567207 0.969911 0.043 Uiso 1 1 calc R U . . .
H7B H 0.730762 0.509178 0.951402 0.043 Uiso 1 1 calc R U . . .
H7C H 0.578498 0.535936 0.965915 0.043 Uiso 1 1 calc R U . . .
C8 C 0.57067(16) 0.50459(5) 0.82218(8) 0.0277(3) Uani 1 1 d . . . . .
H8A H 0.479712 0.496121 0.844398 0.042 Uiso 1 1 calc R U . . .
H8B H 0.641561 0.477036 0.829543 0.042 Uiso 1 1 calc R U . . .
H8C H 0.545990 0.510766 0.768380 0.042 Uiso 1 1 calc R U . . .
C9 C 0.58214(15) 0.66243(5) 0.90709(7) 0.0215(2) Uani 1 1 d . . . . .
C10 C 0.51903(16) 0.71291(5) 0.87857(7) 0.0258(3) Uani 1 1 d . . . . .
H10A H 0.544680 0.718725 0.827678 0.039 Uiso 1 1 calc R U . . .
H10B H 0.561895 0.739276 0.911888 0.039 Uiso 1 1 calc R U . . .
H10C H 0.410390 0.712821 0.878000 0.039 Uiso 1 1 calc R U . . .
C11 C 0.75292(16) 0.66835(5) 0.91341(7) 0.0274(3) Uani 1 1 d . . . . .
H11A H 0.800532 0.638906 0.937528 0.041 Uiso 1 1 calc R U . . .
H11B H 0.782677 0.697752 0.943539 0.041 Uiso 1 1 calc R U . . .
H11C H 0.784123 0.672148 0.863170 0.041 Uiso 1 1 calc R U . . .
C12 C 0.54051(17) 0.65545(5) 0.98754(7) 0.0272(3) Uani 1 1 d . . . . .
H12A H 0.432089 0.657717 0.987043 0.041 Uiso 1 1 calc R U . . .
H12B H 0.588408 0.681358 1.020158 0.041 Uiso 1 1 calc R U . . .
H12C H 0.574603 0.622830 1.006479 0.041 Uiso 1 1 calc R U . . .
C13 C 0.52430(14) 0.58744(5) 0.59051(7) 0.0208(2) Uani 1 1 d . . . . .
C14 C 0.40613(16) 0.55007(5) 0.61043(7) 0.0261(3) Uani 1 1 d . . . . .
H14A H 0.426053 0.541036 0.663528 0.039 Uiso 1 1 calc R U . . .
H14B H 0.410145 0.520298 0.579434 0.039 Uiso 1 1 calc R U . . .
H14C H 0.306950 0.565099 0.601018 0.039 Uiso 1 1 calc R U . . .
C15 C 0.48927(16) 0.59933(5) 0.50624(7) 0.0261(3) Uani 1 1 d . . . . .
H15A H 0.389818 0.614164 0.496938 0.039 Uiso 1 1 calc R U . . .
H15B H 0.492204 0.568699 0.477071 0.039 Uiso 1 1 calc R U . . .
H15C H 0.563535 0.622668 0.491192 0.039 Uiso 1 1 calc R U . . .
C16 C 0.67285(16) 0.55869(5) 0.59995(8) 0.0287(3) Uani 1 1 d . . . . .
H16A H 0.751131 0.579040 0.581742 0.043 Uiso 1 1 calc R U . . .
H16B H 0.661695 0.527842 0.570999 0.043 Uiso 1 1 calc R U . . .
H16C H 0.700120 0.550919 0.653090 0.043 Uiso 1 1 calc R U . . .
C17 C 0.72070(14) 0.68039(5) 0.64817(7) 0.0214(2) Uani 1 1 d . . . . .
C18 C 0.76246(15) 0.68664(6) 0.56765(7) 0.0284(3) Uani 1 1 d . . . . .
H18A H 0.781363 0.654005 0.546669 0.043 Uiso 1 1 calc R U . . .
H18B H 0.852340 0.707106 0.568722 0.043 Uiso 1 1 calc R U . . .
H18C H 0.680175 0.702777 0.536430 0.043 Uiso 1 1 calc R U . . .
C19 C 0.85224(14) 0.65463(5) 0.69505(7) 0.0261(3) Uani 1 1 d . . . . .
H19A H 0.828295 0.649942 0.746494 0.039 Uiso 1 1 calc R U . . .
H19B H 0.941711 0.675258 0.695640 0.039 Uiso 1 1 calc R U . . .
H19C H 0.870393 0.622319 0.672837 0.039 Uiso 1 1 calc R U . . .
C20 C 0.71408(16) 0.73271(5) 0.68176(8) 0.0277(3) Uani 1 1 d . . . . .
H20A H 0.640383 0.752633 0.650541 0.042 Uiso 1 1 calc R U . . .
H20B H 0.812247 0.748423 0.683434 0.042 Uiso 1 1 calc R U . . .
H20C H 0.685378 0.730402 0.732693 0.042 Uiso 1 1 calc R U . . .
C21 C 0.36768(13) 0.68948(5) 0.62376(7) 0.0197(2) Uani 1 1 d . . . . .
C22 C 0.22173(14) 0.65975(5) 0.61119(7) 0.0247(3) Uani 1 1 d . . . . .
H22A H 0.226772 0.636400 0.569707 0.037 Uiso 1 1 calc R U . . .
H22B H 0.137917 0.682512 0.598898 0.037 Uiso 1 1 calc R U . . .
H22C H 0.207447 0.641376 0.656944 0.037 Uiso 1 1 calc R U . . .
C23 C 0.38353(15) 0.71863(5) 0.55130(7) 0.0258(3) Uani 1 1 d . . . . .
H23A H 0.468623 0.741285 0.559824 0.039 Uiso 1 1 calc R U . . .
H23B H 0.292388 0.737727 0.536999 0.039 Uiso 1 1 calc R U . . .
H23C H 0.399667 0.695434 0.510976 0.039 Uiso 1 1 calc R U . . .
C24 C 0.34193(16) 0.72776(5) 0.68485(7) 0.0260(3) Uani 1 1 d . . . . .
H24A H 0.333303 0.710564 0.732268 0.039 Uiso 1 1 calc R U . . .
H24B H 0.249917 0.746197 0.669630 0.039 Uiso 1 1 calc R U . . .
H24C H 0.426199 0.750851 0.691453 0.039 Uiso 1 1 calc R U . . .
O1 O 0.96900(13) 0.87519(4) 0.67523(6) 0.0357(2) Uani 1 1 d D U . . .
N2 N 0.68444(12) 0.87561(4) 0.77743(7) 0.0249(2) Uani 1 1 d D U . . .
C25 C 0.59872(18) 0.87811(6) 0.70285(9) 0.0366(3) Uani 1 1 d D . . . .
H25A H 0.493524 0.884244 0.708267 0.055 Uiso 1 1 calc R U . . .
H25B H 0.608238 0.846639 0.676519 0.055 Uiso 1 1 calc R U . . .
H25C H 0.637232 0.905115 0.674001 0.055 Uiso 1 1 calc R U . . .
N3 N 0.95354(17) 0.92170(5) 0.85707(8) 0.0257(3) Uani 0.871(2) 1 d D U P A 1
N4 N 1.04651(16) 0.81886(5) 0.84233(7) 0.0252(3) Uani 0.871(2) 1 d D U P A 1
C26 C 0.6179(3) 0.83659(7) 0.82118(12) 0.0350(4) Uani 0.871(2) 1 d D U P A 1
H26A H 0.514709 0.845486 0.827257 0.053 Uiso 0.871(2) 1 calc R U P A 1
H26B H 0.675535 0.833563 0.870653 0.053 Uiso 0.871(2) 1 calc R U P A 1
H26C H 0.619291 0.804887 0.794588 0.053 Uiso 0.871(2) 1 calc R U P A 1
C27 C 0.6820(3) 0.92346(7) 0.81680(12) 0.0274(4) Uani 0.871(2) 1 d D U P A 1
H27A H 0.583530 0.928065 0.835046 0.033 Uiso 0.871(2) 1 calc R U P A 1
H27B H 0.696523 0.950688 0.781356 0.033 Uiso 0.871(2) 1 calc R U P A 1
C28 C 0.80383(18) 0.92592(6) 0.88306(9) 0.0287(3) Uani 0.871(2) 1 d D U P A 1
H28A H 0.796429 0.957741 0.909895 0.034 Uiso 0.871(2) 1 calc R U P A 1
H28B H 0.789686 0.898672 0.918527 0.034 Uiso 0.871(2) 1 calc R U P A 1
C29 C 1.0075(3) 0.97127(9) 0.83908(16) 0.0410(6) Uani 0.871(2) 1 d D U P A 1
H29A H 1.022993 0.991196 0.884974 0.061 Uiso 0.871(2) 1 calc R U P A 1
H29B H 0.933516 0.987485 0.802886 0.061 Uiso 0.871(2) 1 calc R U P A 1
H29C H 1.101860 0.968133 0.817406 0.061 Uiso 0.871(2) 1 calc R U P A 1
C30 C 1.0605(3) 0.89794(9) 0.91497(13) 0.0333(6) Uani 0.871(2) 1 d D U P A 1
H30A H 1.046402 0.911758 0.964782 0.040 Uiso 0.871(2) 1 calc R U P A 1
H30B H 1.163426 0.905686 0.904751 0.040 Uiso 0.871(2) 1 calc R U P A 1
C31 C 1.0403(4) 0.84184(9) 0.91648(16) 0.0308(6) Uani 0.871(2) 1 d D U P A 1
H31A H 1.119287 0.827275 0.952709 0.037 Uiso 0.871(2) 1 calc R U P A 1
H31B H 0.942934 0.834125 0.934133 0.037 Uiso 0.871(2) 1 calc R U P A 1
C32 C 1.1977(2) 0.82269(8) 0.82040(11) 0.0392(4) Uani 0.871(2) 1 d D U P A 1
H32A H 1.221830 0.857624 0.812815 0.059 Uiso 0.871(2) 1 calc R U P A 1
H32B H 1.203216 0.804332 0.773666 0.059 Uiso 0.871(2) 1 calc R U P A 1
H32C H 1.269118 0.808686 0.860066 0.059 Uiso 0.871(2) 1 calc R U P A 1
C33 C 1.0075(4) 0.76613(10) 0.8474(2) 0.0396(7) Uani 0.871(2) 1 d D U P A 1
H33A H 1.078174 0.749890 0.885183 0.059 Uiso 0.871(2) 1 calc R U P A 1
H33B H 1.011894 0.750240 0.798579 0.059 Uiso 0.871(2) 1 calc R U P A 1
H33C H 0.906407 0.763122 0.861791 0.059 Uiso 0.871(2) 1 calc R U P A 1
C34 C 0.9767(10) 0.8359(3) 0.6202(4) 0.0350(14) Uani 0.532(11) 1 d D U P A 1
H34A H 0.881265 0.832557 0.587426 0.042 Uiso 0.532(11) 1 calc R U P A 1
H34B H 1.002386 0.803682 0.644767 0.042 Uiso 0.532(11) 1 calc R U P A 1
C35 C 1.0982(15) 0.8536(4) 0.5771(7) 0.049(2) Uani 0.532(11) 1 d D U P A 1
H35A H 1.089991 0.838856 0.526316 0.059 Uiso 0.532(11) 1 calc R U P A 1
H35B H 1.197755 0.846123 0.603753 0.059 Uiso 0.532(11) 1 calc R U P A 1
C36 C 1.0689(17) 0.9090(4) 0.5737(7) 0.057(2) Uani 0.532(11) 1 d D U P A 1
H36A H 0.986441 0.917108 0.534411 0.068 Uiso 0.532(11) 1 calc R U P A 1
H36B H 1.159180 0.927474 0.563523 0.068 Uiso 0.532(11) 1 calc R U P A 1
C37 C 1.0266(10) 0.92126(18) 0.6516(4) 0.0615(16) Uani 0.532(11) 1 d D U P A 1
H37A H 1.114710 0.931894 0.685724 0.074 Uiso 0.532(11) 1 calc R U P A 1
H37B H 0.949945 0.947641 0.649128 0.074 Uiso 0.532(11) 1 calc R U P A 1
Li1 Li 0.9122(3) 0.86662(11) 0.77365(15) 0.0247(6) Uani 0.871(2) 1 d D U P A 1
N3A N 0.9542(11) 0.8313(3) 0.8532(6) 0.0337(19) Uani 0.129(2) 1 d D U P A 2
N4A N 1.0278(12) 0.9353(4) 0.8455(5) 0.0302(18) Uani 0.129(2) 1 d D U P A 2
C26A C 0.6173(18) 0.9160(5) 0.8164(7) 0.031(3) Uani 0.129(2) 1 d D U P A 2
H26D H 0.625994 0.947037 0.788752 0.046 Uiso 0.129(2) 1 calc R U P A 2
H26E H 0.669151 0.919399 0.867140 0.046 Uiso 0.129(2) 1 calc R U P A 2
H26F H 0.511841 0.908690 0.819266 0.046 Uiso 0.129(2) 1 calc R U P A 2
C27A C 0.6808(18) 0.8281(4) 0.8144(8) 0.036(2) Uani 0.129(2) 1 d D U P A 2
H27C H 0.694544 0.801170 0.778307 0.044 Uiso 0.129(2) 1 calc R U P A 2
H27D H 0.582986 0.823368 0.833307 0.044 Uiso 0.129(2) 1 calc R U P A 2
C28A C 0.8054(11) 0.8260(4) 0.8798(6) 0.034(2) Uani 0.129(2) 1 d D U P A 2
H28C H 0.790772 0.852901 0.915798 0.041 Uiso 0.129(2) 1 calc R U P A 2
H28D H 0.800432 0.793972 0.906415 0.041 Uiso 0.129(2) 1 calc R U P A 2
C29A C 1.017(3) 0.7821(6) 0.8384(13) 0.037(4) Uani 0.129(2) 1 d D U P A 2
H29D H 1.100323 0.786212 0.808227 0.055 Uiso 0.129(2) 1 calc R U P A 2
H29E H 0.939958 0.761482 0.811001 0.055 Uiso 0.129(2) 1 calc R U P A 2
H29F H 1.053175 0.766129 0.886064 0.055 Uiso 0.129(2) 1 calc R U P A 2
C30A C 1.053(3) 0.8553(6) 0.9152(12) 0.030(3) Uani 0.129(2) 1 d D U P A 2
H30C H 1.157927 0.848043 0.908345 0.036 Uiso 0.129(2) 1 calc R U P A 2
H30D H 1.032576 0.840412 0.963429 0.036 Uiso 0.129(2) 1 calc R U P A 2
C31A C 1.033(2) 0.9106(6) 0.9193(9) 0.032(3) Uani 0.129(2) 1 d D U P A 2
H31C H 0.939119 0.917755 0.940991 0.039 Uiso 0.129(2) 1 calc R U P A 2
H31D H 1.116089 0.924731 0.953403 0.039 Uiso 0.129(2) 1 calc R U P A 2
C32A C 1.1820(13) 0.9349(5) 0.8266(8) 0.046(3) Uani 0.129(2) 1 d D U P A 2
H32D H 1.209113 0.901111 0.813220 0.068 Uiso 0.129(2) 1 calc R U P A 2
H32E H 1.249419 0.946153 0.869974 0.068 Uiso 0.129(2) 1 calc R U P A 2
H32F H 1.190342 0.957073 0.784046 0.068 Uiso 0.129(2) 1 calc R U P A 2
C33A C 0.983(2) 0.9875(6) 0.8574(12) 0.045(4) Uani 0.129(2) 1 d D U P A 2
H33D H 0.971155 0.992501 0.910472 0.068 Uiso 0.129(2) 1 calc R U P A 2
H33E H 0.888706 0.994427 0.826705 0.068 Uiso 0.129(2) 1 calc R U P A 2
H33F H 1.060462 1.009871 0.842943 0.068 Uiso 0.129(2) 1 calc R U P A 2
C34A C 0.9973(15) 0.8382(4) 0.6212(6) 0.052(2) Uani 0.468(11) 1 d D U P A 2
H34C H 0.901950 0.826152 0.594676 0.062 Uiso 0.468(11) 1 calc R U P A 2
H34D H 1.050135 0.809669 0.646792 0.062 Uiso 0.468(11) 1 calc R U P A 2
C35A C 1.0904(14) 0.8606(4) 0.5667(7) 0.0418(19) Uani 0.468(11) 1 d D U P A 2
H35C H 1.064054 0.846837 0.515762 0.050 Uiso 0.468(11) 1 calc R U P A 2
H35D H 1.197756 0.854934 0.582230 0.050 Uiso 0.468(11) 1 calc R U P A 2
C36A C 1.0525(16) 0.9158(4) 0.5689(7) 0.0452(18) Uani 0.468(11) 1 d D U P A 2
H36C H 1.143067 0.935840 0.583033 0.054 Uiso 0.468(11) 1 calc R U P A 2
H36D H 1.004072 0.927221 0.519635 0.054 Uiso 0.468(11) 1 calc R U P A 2
C37A C 0.9483(9) 0.9191(2) 0.6271(3) 0.0487(14) Uani 0.468(11) 1 d D U P A 2
H37C H 0.968840 0.949484 0.657395 0.058 Uiso 0.468(11) 1 calc R U P A 2
H37D H 0.844132 0.920591 0.602992 0.058 Uiso 0.468(11) 1 calc R U P A 2
Li1A Li 0.9098(14) 0.8869(6) 0.7727(10) 0.029(3) Uani 0.129(2) 1 d D U P A 2

loop_
_atom_site_aniso_label
_atom_site_aniso_U_11
_atom_site_aniso_U_22
_atom_site_aniso_U_33
_atom_site_aniso_U_23
_atom_site_aniso_U_13
_atom_site_aniso_U_12
Si1 0.01767(16) 0.01497(15) 0.01357(15) 0.00147(11) 0.00308(11) -0.00109(11)
Si2 0.01461(15) 0.01690(16) 0.01337(15) 0.00104(11) 0.00346(11) -0.00023(11)
N1 0.0169(5) 0.0182(5) 0.0153(5) 0.0010(4) 0.0033(4) -0.0005(4)
C1 0.0216(6) 0.0235(6) 0.0181(5) 0.0020(5) 0.0068(4) -0.0025(5)
C2 0.0308(7) 0.0328(7) 0.0228(6) 0.0057(5) 0.0106(5) -0.0059(5)
C3 0.0216(6) 0.0287(6) 0.0239(6) -0.0007(5) 0.0053(5) -0.0060(5)
C4 0.0231(6) 0.0321(7) 0.0257(6) 0.0001(5) 0.0089(5) 0.0022(5)
C5 0.0233(6) 0.0186(6) 0.0214(6) 0.0046(5) 0.0019(5) 0.0005(5)
C6 0.0234(6) 0.0246(6) 0.0284(6) 0.0047(5) 0.0037(5) 0.0045(5)
C7 0.0337(7) 0.0260(6) 0.0249(6) 0.0097(5) 0.0014(5) 0.0034(5)
C8 0.0327(7) 0.0169(6) 0.0336(7) 0.0015(5) 0.0037(6) 0.0004(5)
C9 0.0292(7) 0.0199(6) 0.0153(5) 0.0000(4) 0.0025(5) -0.0027(5)
C10 0.0383(7) 0.0193(6) 0.0199(6) -0.0012(5) 0.0032(5) -0.0017(5)
C11 0.0315(7) 0.0269(6) 0.0229(6) -0.0017(5) -0.0010(5) -0.0075(5)
C12 0.0401(8) 0.0261(6) 0.0155(6) -0.0011(5) 0.0036(5) -0.0016(6)
C13 0.0237(6) 0.0227(6) 0.0168(5) -0.0020(4) 0.0059(4) 0.0001(5)
C14 0.0334(7) 0.0224(6) 0.0232(6) -0.0043(5) 0.0066(5) -0.0050(5)
C15 0.0300(7) 0.0324(7) 0.0166(6) -0.0035(5) 0.0062(5) -0.0014(5)
C16 0.0319(7) 0.0291(7) 0.0258(6) -0.0045(5) 0.0072(5) 0.0065(6)
C17 0.0179(6) 0.0269(6) 0.0198(6) 0.0045(5) 0.0043(4) -0.0034(5)
C18 0.0234(6) 0.0396(8) 0.0233(6) 0.0081(6) 0.0076(5) -0.0054(5)
C19 0.0169(6) 0.0364(7) 0.0252(6) 0.0056(5) 0.0039(5) -0.0024(5)
C20 0.0284(7) 0.0255(6) 0.0288(7) 0.0038(5) 0.0017(5) -0.0087(5)
C21 0.0191(6) 0.0235(6) 0.0167(5) 0.0037(5) 0.0027(4) 0.0026(5)
C22 0.0176(6) 0.0349(7) 0.0214(6) 0.0038(5) 0.0020(5) 0.0019(5)
C23 0.0274(7) 0.0291(7) 0.0208(6) 0.0076(5) 0.0018(5) 0.0026(5)
C24 0.0293(7) 0.0261(6) 0.0227(6) 0.0010(5) 0.0029(5) 0.0089(5)
O1 0.0441(6) 0.0406(6) 0.0242(5) 0.0045(4) 0.0118(4) -0.0040(5)
N2 0.0231(5) 0.0219(5) 0.0295(6) -0.0025(4) 0.0019(4) 0.0011(4)
C25 0.0349(8) 0.0325(8) 0.0392(8) -0.0018(6) -0.0098(6) 0.0031(6)
N3 0.0258(7) 0.0204(7) 0.0295(7) -0.0005(5) -0.0033(6) 0.0011(6)
N4 0.0271(7) 0.0240(7) 0.0240(6) -0.0034(5) -0.0003(5) 0.0055(6)
C26 0.0337(11) 0.0257(9) 0.0476(11) -0.0008(8) 0.0131(9) -0.0038(8)
C27 0.0250(10) 0.0203(8) 0.0370(10) -0.0024(7) 0.0033(9) 0.0038(7)
C28 0.0324(8) 0.0243(7) 0.0294(8) -0.0054(6) 0.0032(6) 0.0055(6)
C29 0.0363(12) 0.0267(14) 0.0571(16) 0.0021(10) -0.0071(10) -0.0088(9)
C30 0.0354(12) 0.0295(13) 0.0311(9) -0.0077(8) -0.0124(8) 0.0107(8)
C31 0.0407(12) 0.0289(12) 0.0215(9) -0.0002(9) -0.0024(8) 0.0118(11)
C32 0.0268(9) 0.0499(11) 0.0408(10) -0.0052(8) 0.0039(7) 0.0110(8)
C33 0.0476(14) 0.0253(12) 0.0433(15) -0.0015(12) -0.0068(10) 0.0023(12)
C34 0.031(2) 0.052(3) 0.023(2) -0.0070(19) 0.0090(16) -0.0194(19)
C35 0.053(3) 0.064(3) 0.035(4) 0.011(2) 0.021(3) 0.004(2)
C36 0.062(4) 0.070(4) 0.042(3) 0.019(3) 0.017(3) -0.020(3)
C37 0.090(4) 0.051(2) 0.048(3) 0.0036(18) 0.026(3) -0.027(2)
Li1 0.0247(12) 0.0304(14) 0.0194(12) 0.0029(12) 0.0043(9) 0.0023(11)
N3A 0.037(4) 0.023(3) 0.040(4) 0.006(3) -0.003(3) 0.003(3)
N4A 0.037(4) 0.016(4) 0.038(4) 0.010(3) 0.006(3) -0.007(3)
C26A 0.028(6) 0.043(6) 0.023(5) 0.004(4) 0.011(5) 0.005(6)
C27A 0.040(5) 0.029(4) 0.038(5) -0.002(4) -0.005(5) -0.001(4)
C28A 0.039(4) 0.031(4) 0.032(4) 0.003(3) 0.001(4) -0.002(4)
C29A 0.034(6) 0.035(9) 0.037(6) 0.002(8) -0.010(5) 0.004(8)
C30A 0.034(5) 0.031(5) 0.024(4) 0.004(5) -0.005(4) -0.001(5)
C31A 0.032(5) 0.027(5) 0.038(5) 0.002(4) 0.002(4) 0.001(4)
C32A 0.040(6) 0.044(6) 0.052(6) 0.001(5) 0.002(5) -0.009(5)
C33A 0.054(8) 0.028(8) 0.053(8) 0.005(6) 0.006(7) -0.005(6)
C34A 0.058(5) 0.047(3) 0.053(4) 0.003(3) 0.022(3) 0.002(3)
C35A 0.037(3) 0.065(4) 0.026(3) 0.006(3) 0.014(2) -0.007(3)
C36A 0.047(3) 0.057(3) 0.031(3) 0.009(3) 0.004(2) -0.017(3)
C37A 0.065(3) 0.049(2) 0.034(2) 0.0133(18) 0.014(2) 0.000(2)
Li1A 0.030(5) 0.026(5) 0.031(5) 0.005(5) 0.001(4) 0.004(5)

loop_
_atom_type_symbol
_atom_type_description
_atom_type_scat_dispersion_real
_atom_type_scat_dispersion_imag
_atom_type_scat_source
C C 0.0181 0.0091 'International Tables Vol C Tables 4.2.6.8 and 6.1.1.4'
H H 0.0000 0.0000 'International Tables Vol C Tables 4.2.6.8 and 6.1.1.4'
Li Li 0.0008 0.0003 'International Tables Vol C Tables 4.2.6.8 and 6.1.1.4'
N N 0.0311 0.0180 'International Tables Vol C Tables 4.2.6.8 and 6.1.1.4'
O O 0.0492 0.0322 'International Tables Vol C Tables 4.2.6.8 and 6.1.1.4'
Si Si 0.2541 0.3302 'International Tables Vol C Tables 4.2.6.8 and 6.1.1.4'

loop_
_exptl_crystal_face_index_h
_exptl_crystal_face_index_k
_exptl_crystal_face_index_l
_exptl_crystal_face_perp_dist
-1 2 0 0.1342
0 -16 5 0.1401
0 -17 -4 0.1391
0 -6 -11 0.1428
0 6 -11 0.1469
0 10 -10 0.1558
6 1 0 0.1178
-3 -13 5 0.1231
-5 -8 -3 0.1254
3 11 -7 0.1594
2 2 1 0.1518
1 0 1 0.1428
-1 8 10 0.1313
-1 14 7 0.1548
3 -14 -3 0.1496
-3 14 3 0.1378
-4 8 8 0.1086
-2 -10 9 0.1095
5 -8 0 0.1090
-6 5 2 0.1083
-4 -10 7 0.1122
-4 -7 -7 0.1362

loop_
_geom_angle_atom_site_label_1
_geom_angle_atom_site_label_2
_geom_angle_atom_site_label_3
_geom_angle
_geom_angle_site_symmetry_1
_geom_angle_site_symmetry_3
_geom_angle_publ_flag
N1 Si1 C1 111.54(5) . . ?
N1 Si1 C5 111.30(5) . . ?
N1 Si1 C9 111.84(5) . . ?
C1 Si1 C5 107.90(5) . . ?
C1 Si1 C9 107.25(5) . . ?
C5 Si1 C9 106.76(5) . . ?
N1 Si2 C13 112.06(5) . . ?
N1 Si2 C17 111.42(5) . . ?
N1 Si2 C21 111.27(5) . . ?
C17 Si2 C13 107.12(5) . . ?
C17 Si2 C21 107.39(5) . . ?
C21 Si2 C13 107.33(5) . . ?
Si2 N1 Si1 178.80(7) . . ?
C2 C1 Si1 116.07(9) . . ?
C2 C1 C4 107.21(10) . . ?
C3 C1 Si1 109.83(8) . . ?
C3 C1 C2 106.69(10) . . ?
C3 C1 C4 105.55(11) . . ?
C4 C1 Si1 110.89(9) . . ?
C1 C2 H2A 109.5 . . ?
C1 C2 H2B 109.5 . . ?
C1 C2 H2C 109.5 . . ?
H2A C2 H2B 109.5 . . ?
H2A C2 H2C 109.5 . . ?
H2B C2 H2C 109.5 . . ?
C1 C3 H3A 109.5 . . ?
C1 C3 H3B 109.5 . . ?
C1 C3 H3C 109.5 . . ?
H3A C3 H3B 109.5 . . ?
H3A C3 H3C 109.5 . . ?
H3B C3 H3C 109.5 . . ?
C1 C4 H4A 109.5 . . ?
C1 C4 H4B 109.5 . . ?
C1 C4 H4C 109.5 . . ?
H4A C4 H4B 109.5 . . ?
H4A C4 H4C 109.5 . . ?
H4B C4 H4C 109.5 . . ?
C6 C5 Si1 109.96(8) . . ?
C6 C5 C7 107.51(11) . . ?
C6 C5 C8 105.43(11) . . ?
C7 C5 Si1 115.78(9) . . ?
C7 C5 C8 106.87(10) . . ?
C8 C5 Si1 110.73(9) . . ?
C5 C6 H6A 109.5 . . ?
C5 C6 H6B 109.5 . . ?
C5 C6 H6C 109.5 . . ?
H6A C6 H6B 109.5 . . ?
H6A C6 H6C 109.5 . . ?
H6B C6 H6C 109.5 . . ?
C5 C7 H7A 109.5 . . ?
C5 C7 H7B 109.5 . . ?
C5 C7 H7C 109.5 . . ?
H7A C7 H7B 109.5 . . ?
H7A C7 H7C 109.5 . . ?
H7B C7 H7C 109.5 . . ?
C5 C8 H8A 109.5 . . ?
C5 C8 H8B 109.5 . . ?
C5 C8 H8C 109.5 . . ?
H8A C8 H8B 109.5 . . ?
H8A C8 H8C 109.5 . . ?
H8B C8 H8C 109.5 . . ?
C10 C9 Si1 109.72(8) . . ?
C10 C9 C11 105.18(11) . . ?
C10 C9 C12 107.34(11) . . ?
C11 C9 Si1 110.69(9) . . ?
C11 C9 C12 106.98(10) . . ?
C12 C9 Si1 116.28(9) . . ?
C9 C10 H10A 109.5 . . ?
C9 C10 H10B 109.5 . . ?
C9 C10 H10C 109.5 . . ?
H10A C10 H10B 109.5 . . ?
H10A C10 H10C 109.5 . . ?
H10B C10 H10C 109.5 . . ?
C9 C11 H11A 109.5 . . ?
C9 C11 H11B 109.5 . . ?
C9 C11 H11C 109.5 . . ?
H11A C11 H11B 109.5 . . ?
H11A C11 H11C 109.5 . . ?
H11B C11 H11C 109.5 . . ?
C9 C12 H12A 109.5 . . ?
C9 C12 H12B 109.5 . . ?
C9 C12 H12C 109.5 . . ?
H12A C12 H12B 109.5 . . ?
H12A C12 H12C 109.5 . . ?
H12B C12 H12C 109.5 . . ?
C14 C13 Si2 110.49(8) . . ?
C14 C13 C15 107.07(10) . . ?
C14 C13 C16 105.23(11) . . ?
C15 C13 Si2 116.06(9) . . ?
C16 C13 Si2 110.47(9) . . ?
C16 C13 C15 106.90(10) . . ?
C13 C14 H14A 109.5 . . ?
C13 C14 H14B 109.5 . . ?
C13 C14 H14C 109.5 . . ?
H14A C14 H14B 109.5 . . ?
H14A C14 H14C 109.5 . . ?
H14B C14 H14C 109.5 . . ?
C13 C15 H15A 109.5 . . ?
C13 C15 H15B 109.5 . . ?
C13 C15 H15C 109.5 . . ?
H15A C15 H15B 109.5 . . ?
H15A C15 H15C 109.5 . . ?
H15B C15 H15C 109.5 . . ?
C13 C16 H16A 109.5 . . ?
C13 C16 H16B 109.5 . . ?
C13 C16 H16C 109.5 . . ?
H16A C16 H16B 109.5 . . ?
H16A C16 H16C 109.5 . . ?
H16B C16 H16C 109.5 . . ?
C18 C17 Si2 116.88(9) . . ?
C19 C17 Si2 109.92(8) . . ?
C19 C17 C18 107.75(10) . . ?
C20 C17 Si2 109.53(9) . . ?
C20 C17 C18 106.92(11) . . ?
C20 C17 C19 105.17(11) . . ?
C17 C18 H18A 109.5 . . ?
C17 C18 H18B 109.5 . . ?
C17 C18 H18C 109.5 . . ?
H18A C18 H18B 109.5 . . ?
H18A C18 H18C 109.5 . . ?
H18B C18 H18C 109.5 . . ?
C17 C19 H19A 109.5 . . ?
C17 C19 H19B 109.5 . . ?
C17 C19 H19C 109.5 . . ?
H19A C19 H19B 109.5 . . ?
H19A C19 H19C 109.5 . . ?
H19B C19 H19C 109.5 . . ?
C17 C20 H20A 109.5 . . ?
C17 C20 H20B 109.5 . . ?
C17 C20 H20C 109.5 . . ?
H20A C20 H20B 109.5 . . ?
H20A C20 H20C 109.5 . . ?
H20B C20 H20C 109.5 . . ?
C22 C21 Si2 109.71(8) . . ?
C22 C21 C23 107.64(10) . . ?
C22 C21 C24 104.91(10) . . ?
C23 C21 Si2 116.39(9) . . ?
C23 C21 C24 107.11(10) . . ?
C24 C21 Si2 110.42(8) . . ?
C21 C22 H22A 109.5 . . ?
C21 C22 H22B 109.5 . . ?
C21 C22 H22C 109.5 . . ?
H22A C22 H22B 109.5 . . ?
H22A C22 H22C 109.5 . . ?
H22B C22 H22C 109.5 . . ?
C21 C23 H23A 109.5 . . ?
C21 C23 H23B 109.5 . . ?
C21 C23 H23C 109.5 . . ?
H23A C23 H23B 109.5 . . ?
H23A C23 H23C 109.5 . . ?
H23B C23 H23C 109.5 . . ?
C21 C24 H24A 109.5 . . ?
C21 C24 H24B 109.5 . . ?
C21 C24 H24C 109.5 . . ?
H24A C24 H24B 109.5 . . ?
H24A C24 H24C 109.5 . . ?
H24B C24 H24C 109.5 . . ?
C34 O1 Li1 125.3(4) . . ?
C37 O1 C34 112.6(4) . . ?
C37 O1 Li1 121.7(2) . . ?
C34A O1 C37A 100.6(5) . . ?
C34A O1 Li1A 145.3(6) . . ?
C37A O1 Li1A 112.1(5) . . ?
C25 N2 C26 108.17(14) . . ?
C25 N2 C27 111.20(12) . . ?
C25 N2 Li1 113.32(12) . . ?
C25 N2 Li1A 112.0(5) . . ?
C26 N2 Li1 113.40(14) . . ?
C27 N2 C26 109.84(14) . . ?
C27 N2 Li1 100.76(14) . . ?
C26A N2 C25 101.4(6) . . ?
C26A N2 Li1A 111.9(8) . . ?
C27A N2 C25 114.9(5) . . ?
C27A N2 C26A 114.2(9) . . ?
C27A N2 Li1A 102.9(8) . . ?
N2 C25 H25A 109.5 . . ?
N2 C25 H25B 109.5 . . ?
N2 C25 H25C 109.5 . . ?
H25A C25 H25B 109.5 . . ?
H25A C25 H25C 109.5 . . ?
H25B C25 H25C 109.5 . . ?
C28 N3 Li1 100.56(13) . . ?
C29 N3 C28 109.60(15) . . ?
C29 N3 C30 109.95(18) . . ?
C29 N3 Li1 121.33(16) . . ?
C30 N3 C28 110.93(16) . . ?
C30 N3 Li1 103.95(14) . . ?
C31 N4 Li1 101.24(15) . . ?
C32 N4 C31 110.16(18) . . ?
C32 N4 C33 108.8(2) . . ?
C32 N4 Li1 107.19(14) . . ?
C33 N4 C31 108.5(2) . . ?
C33 N4 Li1 120.61(19) . . ?
N2 C26 H26A 109.5 . . ?
N2 C26 H26B 109.5 . . ?
N2 C26 H26C 109.5 . . ?
H26A C26 H26B 109.5 . . ?
H26A C26 H26C 109.5 . . ?
H26B C26 H26C 109.5 . . ?
N2 C27 H27A 109.4 . . ?
N2 C27 H27B 109.4 . . ?
N2 C27 C28 111.29(14) . . ?
H27A C27 H27B 108.0 . . ?
C28 C27 H27A 109.4 . . ?
C28 C27 H27B 109.4 . . ?
N3 C28 C27 110.68(15) . . ?
N3 C28 H28A 109.5 . . ?
N3 C28 H28B 109.5 . . ?
C27 C28 H28A 109.5 . . ?
C27 C28 H28B 109.5 . . ?
H28A C28 H28B 108.1 . . ?
N3 C29 H29A 109.5 . . ?
N3 C29 H29B 109.5 . . ?
N3 C29 H29C 109.5 . . ?
H29A C29 H29B 109.5 . . ?
H29A C29 H29C 109.5 . . ?
H29B C29 H29C 109.5 . . ?
N3 C30 H30A 109.2 . . ?
N3 C30 H30B 109.2 . . ?
N3 C30 C31 111.8(2) . . ?
H30A C30 H30B 107.9 . . ?
C31 C30 H30A 109.2 . . ?
C31 C30 H30B 109.2 . . ?
N4 C31 C30 112.6(2) . . ?
N4 C31 H31A 109.1 . . ?
N4 C31 H31B 109.1 . . ?
C30 C31 H31A 109.1 . . ?
C30 C31 H31B 109.1 . . ?
H31A C31 H31B 107.8 . . ?
N4 C32 H32A 109.5 . . ?
N4 C32 H32B 109.5 . . ?
N4 C32 H32C 109.5 . . ?
H32A C32 H32B 109.5 . . ?
H32A C32 H32C 109.5 . . ?
H32B C32 H32C 109.5 . . ?
N4 C33 H33A 109.5 . . ?
N4 C33 H33B 109.5 . . ?
N4 C33 H33C 109.5 . . ?
H33A C33 H33B 109.5 . . ?
H33A C33 H33C 109.5 . . ?
H33B C33 H33C 109.5 . . ?
O1 C34 H34A 111.3 . . ?
O1 C34 H34B 111.3 . . ?
O1 C34 C35 102.3(6) . . ?
H34A C34 H34B 109.2 . . ?
C35 C34 H34A 111.3 . . ?
C35 C34 H34B 111.3 . . ?
C34 C35 H35A 111.4 . . ?
C34 C35 H35B 111.4 . . ?
C34 C35 C36 101.6(6) . . ?
H35A C35 H35B 109.3 . . ?
C36 C35 H35A 111.4 . . ?
C36 C35 H35B 111.4 . . ?
C35 C36 H36A 111.0 . . ?
C35 C36 H36B 111.0 . . ?
C35 C36 C37 103.7(7) . . ?
H36A C36 H36B 109.0 . . ?
C37 C36 H36A 111.0 . . ?
C37 C36 H36B 111.0 . . ?
O1 C37 C36 102.8(5) . . ?
O1 C37 H37A 111.2 . . ?
O1 C37 H37B 111.2 . . ?
C36 C37 H37A 111.2 . . ?
C36 C37 H37B 111.2 . . ?
H37A C37 H37B 109.1 . . ?
O1 Li1 N2 112.77(14) . . ?
O1 Li1 N3 121.76(16) . . ?
O1 Li1 N4 115.11(15) . . ?
N2 Li1 N3 89.44(12) . . ?
N4 Li1 N2 124.47(15) . . ?
N4 Li1 N3 88.39(12) . . ?
C28A N3A C30A 106.8(14) . . ?
C28A N3A Li1A 100.5(8) . . ?
C29A N3A C28A 110.6(12) . . ?
C29A N3A C30A 108.3(14) . . ?
C29A N3A Li1A 124.4(12) . . ?
C30A N3A Li1A 104.9(10) . . ?
C31A N4A C33A 106.2(12) . . ?
C31A N4A Li1A 104.1(11) . . ?
C32A N4A C31A 105.6(12) . . ?
C32A N4A C33A 108.7(10) . . ?
C32A N4A Li1A 106.5(9) . . ?
C33A N4A Li1A 124.3(11) . . ?
N2 C26A H26D 109.5 . . ?
N2 C26A H26E 109.5 . . ?
N2 C26A H26F 109.5 . . ?
H26D C26A H26E 109.5 . . ?
H26D C26A H26F 109.5 . . ?
H26E C26A H26F 109.5 . . ?
N2 C27A H27C 109.8 . . ?
N2 C27A H27D 109.8 . . ?
N2 C27A C28A 109.4(9) . . ?
H27C C27A H27D 108.3 . . ?
C28A C27A H27C 109.8 . . ?
C28A C27A H27D 109.8 . . ?
N3A C28A C27A 111.3(11) . . ?
N3A C28A H28C 109.4 . . ?
N3A C28A H28D 109.4 . . ?
C27A C28A H28C 109.4 . . ?
C27A C28A H28D 109.4 . . ?
H28C C28A H28D 108.0 . . ?
N3A C29A H29D 109.5 . . ?
N3A C29A H29E 109.5 . . ?
N3A C29A H29F 109.5 . . ?
H29D C29A H29E 109.5 . . ?
H29D C29A H29F 109.5 . . ?
H29E C29A H29F 109.5 . . ?
N3A C30A H30C 108.8 . . ?
N3A C30A H30D 108.8 . . ?
N3A C30A C31A 113.7(16) . . ?
H30C C30A H30D 107.7 . . ?
C31A C30A H30C 108.8 . . ?
C31A C30A H30D 108.8 . . ?
N4A C31A C30A 113.2(14) . . ?
N4A C31A H31C 108.9 . . ?
N4A C31A H31D 108.9 . . ?
C30A C31A H31C 108.9 . . ?
C30A C31A H31D 108.9 . . ?
H31C C31A H31D 107.7 . . ?
N4A C32A H32D 109.5 . . ?
N4A C32A H32E 109.5 . . ?
N4A C32A H32F 109.5 . . ?
H32D C32A H32E 109.5 . . ?
H32D C32A H32F 109.5 . . ?
H32E C32A H32F 109.5 . . ?
N4A C33A H33D 109.5 . . ?
N4A C33A H33E 109.5 . . ?
N4A C33A H33F 109.5 . . ?
H33D C33A H33E 109.5 . . ?
H33D C33A H33F 109.5 . . ?
H33E C33A H33F 109.5 . . ?
O1 C34A H34C 110.0 . . ?
O1 C34A H34D 110.0 . . ?
O1 C34A C35A 108.6(7) . . ?
H34C C34A H34D 108.4 . . ?
C35A C34A H34C 110.0 . . ?
C35A C34A H34D 110.0 . . ?
C34A C35A H35C 111.1 . . ?
C34A C35A H35D 111.1 . . ?
C34A C35A C36A 103.5(6) . . ?
H35C C35A H35D 109.0 . . ?
C36A C35A H35C 111.1 . . ?
C36A C35A H35D 111.1 . . ?
C35A C36A H36C 111.0 . . ?
C35A C36A H36D 111.0 . . ?
H36C C36A H36D 109.0 . . ?
C37A C36A C35A 103.8(6) . . ?
C37A C36A H36C 111.0 . . ?
C37A C36A H36D 111.0 . . ?
O1 C37A C36A 108.5(5) . . ?
O1 C37A H37C 110.0 . . ?
O1 C37A H37D 110.0 . . ?
C36A C37A H37C 110.0 . . ?
C36A C37A H37D 110.0 . . ?
H37C C37A H37D 108.4 . . ?
O1 Li1A N2 113.1(7) . . ?
O1 Li1A N3A 117.6(9) . . ?
O1 Li1A N4A 120.4(7) . . ?
N2 Li1A N3A 88.8(6) . . ?
N4A Li1A N2 120.5(10) . . ?
N4A Li1A N3A 88.4(7) . . ?

loop_
_geom_bond_atom_site_label_1
_geom_bond_atom_site_label_2
_geom_bond_distance
_geom_bond_site_symmetry_2
_geom_bond_publ_flag
Si1 N1 1.6494(10) . ?
Si1 C1 1.9717(13) . ?
Si1 C5 1.9731(13) . ?
Si1 C9 1.9748(13) . ?
Si2 N1 1.6476(10) . ?
Si2 C13 1.9771(13) . ?
Si2 C17 1.9701(13) . ?
Si2 C21 1.9727(12) . ?
C1 C2 1.5404(17) . ?
C1 C3 1.5402(17) . ?
C1 C4 1.5410(18) . ?
C2 H2A 0.9800 . ?
C2 H2B 0.9800 . ?
C2 H2C 0.9800 . ?
C3 H3A 0.9800 . ?
C3 H3B 0.9800 . ?
C3 H3C 0.9800 . ?
C4 H4A 0.9800 . ?
C4 H4B 0.9800 . ?
C4 H4C 0.9800 . ?
C5 C6 1.5374(18) . ?
C5 C7 1.5385(17) . ?
C5 C8 1.5406(18) . ?
C6 H6A 0.9800 . ?
C6 H6B 0.9800 . ?
C6 H6C 0.9800 . ?
C7 H7A 0.9800 . ?
C7 H7B 0.9800 . ?
C7 H7C 0.9800 . ?
C8 H8A 0.9800 . ?
C8 H8B 0.9800 . ?
C8 H8C 0.9800 . ?
C9 C10 1.5407(17) . ?
C9 C11 1.5417(19) . ?
C9 C12 1.5441(17) . ?
C10 H10A 0.9800 . ?
C10 H10B 0.9800 . ?
C10 H10C 0.9800 . ?
C11 H11A 0.9800 . ?
C11 H11B 0.9800 . ?
C11 H11C 0.9800 . ?
C12 H12A 0.9800 . ?
C12 H12B 0.9800 . ?
C12 H12C 0.9800 . ?
C13 C14 1.5393(18) . ?
C13 C15 1.5428(17) . ?
C13 C16 1.5420(18) . ?
C14 H14A 0.9800 . ?
C14 H14B 0.9800 . ?
C14 H14C 0.9800 . ?
C15 H15A 0.9800 . ?
C15 H15B 0.9800 . ?
C15 H15C 0.9800 . ?
C16 H16A 0.9800 . ?
C16 H16B 0.9800 . ?
C16 H16C 0.9800 . ?
C17 C18 1.5435(17) . ?
C17 C19 1.5406(17) . ?
C17 C20 1.5384(19) . ?
C18 H18A 0.9800 . ?
C18 H18B 0.9800 . ?
C18 H18C 0.9800 . ?
C19 H19A 0.9800 . ?
C19 H19B 0.9800 . ?
C19 H19C 0.9800 . ?
C20 H20A 0.9800 . ?
C20 H20B 0.9800 . ?
C20 H20C 0.9800 . ?
C21 C22 1.5374(18) . ?
C21 C23 1.5400(16) . ?
C21 C24 1.5428(17) . ?
C22 H22A 0.9800 . ?
C22 H22B 0.9800 . ?
C22 H22C 0.9800 . ?
C23 H23A 0.9800 . ?
C23 H23B 0.9800 . ?
C23 H23C 0.9800 . ?
C24 H24A 0.9800 . ?
C24 H24B 0.9800 . ?
C24 H24C 0.9800 . ?
O1 C34 1.456(7) . ?
O1 C37 1.430(4) . ?
O1 Li1 1.908(3) . ?
O1 C34A 1.434(9) . ?
O1 C37A 1.465(4) . ?
O1 Li1A 1.91(2) . ?
N2 C25 1.4692(19) . ?
N2 C26 1.481(2) . ?
N2 C27 1.473(2) . ?
N2 Li1 2.080(3) . ?
N2 C26A 1.463(11) . ?
N2 C27A 1.446(11) . ?
N2 Li1A 2.069(14) . ?
C25 H25A 0.9800 . ?
C25 H25B 0.9800 . ?
C25 H25C 0.9800 . ?
N3 C28 1.484(2) . ?
N3 C29 1.471(3) . ?
N3 C30 1.481(2) . ?
N3 Li1 2.112(3) . ?
N4 C31 1.475(3) . ?
N4 C32 1.467(2) . ?
N4 C33 1.471(3) . ?
N4 Li1 2.076(3) . ?
C26 H26A 0.9800 . ?
C26 H26B 0.9800 . ?
C26 H26C 0.9800 . ?
C27 H27A 0.9900 . ?
C27 H27B 0.9900 . ?
C27 C28 1.526(3) . ?
C28 H28A 0.9900 . ?
C28 H28B 0.9900 . ?
C29 H29A 0.9800 . ?
C29 H29B 0.9800 . ?
C29 H29C 0.9800 . ?
C30 H30A 0.9900 . ?
C30 H30B 0.9900 . ?
C30 C31 1.525(3) . ?
C31 H31A 0.9900 . ?
C31 H31B 0.9900 . ?
C32 H32A 0.9800 . ?
C32 H32B 0.9800 . ?
C32 H32C 0.9800 . ?
C33 H33A 0.9800 . ?
C33 H33B 0.9800 . ?
C33 H33C 0.9800 . ?
C34 H34A 0.9900 . ?
C34 H34B 0.9900 . ?
C34 C35 1.491(9) . ?
C35 H35A 0.9900 . ?
C35 H35B 0.9900 . ?
C35 C36 1.517(9) . ?
C36 H36A 0.9900 . ?
C36 H36B 0.9900 . ?
C36 C37 1.525(10) . ?
C37 H37A 0.9900 . ?
C37 H37B 0.9900 . ?
N3A C28A 1.483(12) . ?
N3A C29A 1.480(13) . ?
N3A C30A 1.490(14) . ?
N3A Li1A 2.089(14) . ?
N4A C31A 1.478(13) . ?
N4A C32A 1.471(12) . ?
N4A C33A 1.485(11) . ?
N4A Li1A 2.057(14) . ?
C26A H26D 0.9800 . ?
C26A H26E 0.9800 . ?
C26A H26F 0.9800 . ?
C27A H27C 0.9900 . ?
C27A H27D 0.9900 . ?
C27A C28A 1.532(12) . ?
C28A H28C 0.9900 . ?
C28A H28D 0.9900 . ?
C29A H29D 0.9800 . ?
C29A H29E 0.9800 . ?
C29A H29F 0.9800 . ?
C30A H30C 0.9900 . ?
C30A H30D 0.9900 . ?
C30A C31A 1.507(14) . ?
C31A H31C 0.9900 . ?
C31A H31D 0.9900 . ?
C32A H32D 0.9800 . ?
C32A H32E 0.9800 . ?
C32A H32F 0.9800 . ?
C33A H33D 0.9800 . ?
C33A H33E 0.9800 . ?
C33A H33F 0.9800 . ?
C34A H34C 0.9900 . ?
C34A H34D 0.9900 . ?
C34A C35A 1.490(10) . ?
C35A H35C 0.9900 . ?
C35A H35D 0.9900 . ?
C35A C36A 1.527(9) . ?
C36A H36C 0.9900 . ?
C36A H36D 0.9900 . ?
C36A C37A 1.486(10) . ?
C37A H37C 0.9900 . ?
C37A H37D 0.9900 . ?

loop_
_geom_torsion_atom_site_label_1
_geom_torsion_atom_site_label_2
_geom_torsion_atom_site_label_3
_geom_torsion_atom_site_label_4
_geom_torsion
_geom_torsion_site_symmetry_1
_geom_torsion_site_symmetry_2
_geom_torsion_site_symmetry_3
_geom_torsion_site_symmetry_4
_geom_torsion_publ_flag
O1 C34 C35 C36 -38.0(11) . . . . ?
O1 C34A C35A C36A -26.2(13) . . . . ?
N2 C27 C28 N3 61.9(2) . . . . ?
N2 C27A C28A N3A -61.3(15) . . . . ?
C25 N2 C27 C28 -163.82(15) . . . . ?
C25 N2 C27A C28A 164.6(8) . . . . ?
N3 C30 C31 N4 53.9(3) . . . . ?
C26 N2 C27 C28 76.5(2) . . . . ?
C28 N3 C30 C31 78.2(2) . . . . ?
C29 N3 C28 C27 88.54(18) . . . . ?
C29 N3 C30 C31 -160.4(2) . . . . ?
C30 N3 C28 C27 -149.86(15) . . . . ?
C32 N4 C31 C30 68.0(3) . . . . ?
C33 N4 C31 C30 -173.0(3) . . . . ?
C34 O1 C37 C36 1.8(9) . . . . ?
C34 C35 C36 C37 40.0(13) . . . . ?
C35 C36 C37 O1 -25.9(12) . . . . ?
C37 O1 C34 C35 23.3(9) . . . . ?
Li1 O1 C34 C35 -149.5(6) . . . . ?
Li1 O1 C37 C36 174.9(6) . . . . ?
Li1 N2 C27 C28 -43.43(19) . . . . ?
Li1 N3 C28 C27 -40.35(16) . . . . ?
Li1 N3 C30 C31 -29.1(3) . . . . ?
Li1 N4 C31 C30 -45.2(3) . . . . ?
N3A C30A C31A N4A -46(3) . . . . ?
C26A N2 C27A C28A -78.9(14) . . . . ?
C28A N3A C30A C31A -80(2) . . . . ?
C29A N3A C28A C27A -92.0(14) . . . . ?
C29A N3A C30A C31A 160.9(19) . . . . ?
C30A N3A C28A C27A 150.4(11) . . . . ?
C32A N4A C31A C30A -73.8(19) . . . . ?
C33A N4A C31A C30A 170.9(17) . . . . ?
C34A O1 C37A C36A -36.3(9) . . . . ?
C34A C35A C36A C37A 2.8(14) . . . . ?
C35A C36A C37A O1 20.8(12) . . . . ?
C37A O1 C34A C35A 38.3(10) . . . . ?
Li1A O1 C34A C35A -161.0(9) . . . . ?
Li1A O1 C37A C36A 155.4(8) . . . . ?
Li1A N2 C27A C28A 42.6(13) . . . . ?
Li1A N3A C28A C27A 41.2(11) . . . . ?
Li1A N3A C30A C31A 26(2) . . . . ?
Li1A N4A C31A C30A 38.2(19) . . . . ?

loop_
_exptl_oxdiff_crystal_face_indexfrac_h
_exptl_oxdiff_crystal_face_indexfrac_k
_exptl_oxdiff_crystal_face_indexfrac_l
_exptl_oxdiff_crystal_face_x
_exptl_oxdiff_crystal_face_y
_exptl_oxdiff_crystal_face_z
-0.9993 1.9976 -0.0013 -0.0742 -0.1636 -0.1008
-0.2543 -16.0129 4.7157 0.1572 -0.0388 0.9868
-0.4273 -16.5072 -3.6508 0.7663 -0.1842 0.6155
-0.3306 -5.5362 -10.8739 0.9420 -0.2252 -0.2490
-0.0912 5.6068 -10.9377 0.6042 -0.1437 -0.7838
0.0219 9.6839 -9.6461 0.3872 -0.0916 -0.9174
5.7965 0.5242 0.4198 0.0256 0.9994 0.0247
-3.2387 -12.9135 5.2317 -0.0125 -0.5308 0.8474
-4.8604 -8.0738 -2.5583 0.3723 -0.8964 0.2406
3.1345 10.8633 -7.3518 0.2258 0.4765 -0.8497
1.9978 2.0022 1.0006 -0.1086 0.3629 -0.0383
0.9986 0.0014 0.9999 -0.0589 0.1845 0.0522
-0.8476 8.1646 10.2801 -0.9957 0.0253 0.0892
-0.7116 14.0782 6.8828 -0.9353 0.0243 -0.3530
3.3445 -13.9287 -3.1242 0.6955 0.4779 0.5365
-3.2524 14.2440 2.7598 -0.6782 -0.4659 -0.5683
-4.0789 7.5514 7.5681 -0.8235 -0.5667 -0.0259
-1.9231 -10.1927 9.0455 -0.3522 -0.2437 0.9036
5.2723 -7.5146 -0.1487 0.3087 0.8721 0.3798
-5.6497 4.6871 1.5851 -0.3281 -0.9276 -0.1788
-3.9706 -9.6031 6.5780 -0.2200 -0.6254 0.7486
-3.7528 -6.8888 -6.7792 0.6499 -0.7600 -0.0091
